data_1529379
loop_
_publ_author_name
'L.N. Bezmaternykh'
'E.M. Kolesnikova'
'E.V. Eremin'
'S.N. Sofronova'
'N.V. Volkov'
'M.S. Molokeev'

_publ_section_title
;
 Magnetization pole reversal of ferrimagnetic ludwigites Mn3-xNixBO5
;
_journal_issue 0
_journal_name_full 'Journal of Magnetism and Magnetic Materials'
_journal_page_first 55
_journal_page_last 59
_journal_paper_doi 10.1016/j.jmmm.2014.04.031
_journal_volume 364
_journal_year 2014
_chemical_formula_moiety 'B4 Mn5.12 Ni6.84 O20'
_chemical_formula_sum 'B4 Mn5.12 Ni6.84 O20'
_chemical_formula_weight 1045.97
_chemical_name_systematic
; 
 ? 
;
_space_group_IT_number 55
_symmetry_cell_setting orthorhombic
_symmetry_space_group_name_Hall '-P 2 2ab'
_symmetry_space_group_name_H-M 'P b a m'
_atom_sites_solution_hydrogens .
_atom_sites_solution_primary direct
_atom_sites_solution_secondary difmap
_audit_creation_method SHELXL-97
_cell_angle_alpha 90.00
_cell_angle_beta 90.00
_cell_angle_gamma 90.00
_cell_formula_units_Z 1
_cell_length_a 9.1868(10)
_cell_length_b 12.3218(13)
_cell_length_c 3.0010(3)
_cell_measurement_reflns_used 478
_cell_measurement_temperature 296(2)
_cell_measurement_theta_max 55
_cell_measurement_theta_min 3
_cell_volume 339.71(6)
_computing_cell_refinement 'Bruker SMART'
_computing_data_collection 'Bruker SMART'
_computing_data_reduction 'Bruker SAINT'
_computing_molecular_graphics 'Bruker SHELXTL'
_computing_publication_material 'Bruker SHELXTL'
_computing_structure_refinement 'SHELXL-97 (Sheldrick, 2008)'
_computing_structure_solution 'SHELXS-97 (Sheldrick, 2008)'
_diffrn_ambient_temperature 296(2)
_diffrn_measured_fraction_theta_full 0.000
_diffrn_measured_fraction_theta_max 0.975
_diffrn_radiation_monochromator graphite
_diffrn_radiation_source 'fine-focus sealed tube'
_diffrn_radiation_type MoK\a
_diffrn_radiation_wavelength 0.71073
_diffrn_reflns_av_R_equivalents 0.0406
_diffrn_reflns_av_sigmaI/netI 0.0317
_diffrn_reflns_limit_h_max 12
_diffrn_reflns_limit_h_min -12
_diffrn_reflns_limit_k_max 16
_diffrn_reflns_limit_k_min -16
_diffrn_reflns_limit_l_max 4
_diffrn_reflns_limit_l_min -4
_diffrn_reflns_number 3092
_diffrn_reflns_theta_full 2.00
_diffrn_reflns_theta_max 29.54
_diffrn_reflns_theta_min 2.77
_exptl_absorpt_coefficient_mu 13.952
_exptl_absorpt_correction_T_max 0.7459
_exptl_absorpt_correction_T_min 0.2840
_exptl_absorpt_correction_type multi-scan
_exptl_absorpt_process_details
;
SADABS-2004/1. Bruker AXS Inc., Madison, Wisconsin, USA, 2004
;
_exptl_crystal_colour black
_exptl_crystal_density_diffrn 5.113
_exptl_crystal_density_method 'not measured'
_exptl_crystal_description needle
_exptl_crystal_F_000 264
_exptl_crystal_size_max 0.4
_exptl_crystal_size_mid 0.1
_exptl_crystal_size_min 0.1
_refine_diff_density_max 1.022
_refine_diff_density_min -0.997
_refine_diff_density_rms 0.243
_refine_ls_extinction_coef 0.062(4)
_refine_ls_extinction_expression Fc^*^=kFc[1+0.001xFc^2^\l^3^/sin(2\q)]^-1/4^
_refine_ls_extinction_method SHELXL
_refine_ls_goodness_of_fit_ref 1.039
_refine_ls_hydrogen_treatment noref
_refine_ls_matrix_type full
_refine_ls_number_parameters 59
_refine_ls_number_reflns 546
_refine_ls_number_restraints 0
_refine_ls_restrained_S_all 1.039
_refine_ls_R_factor_all 0.0306
_refine_ls_R_factor_gt 0.0270
_refine_ls_shift/su_max 0.000
_refine_ls_shift/su_mean 0.000
_refine_ls_structure_factor_coef Fsqd
_refine_ls_weighting_details 'calc w=1/[\s^2^(Fo^2^)+(0.0457P)^2^+0.1022P] where P=(Fo^2^+2Fc^2^)/3'
_refine_ls_weighting_scheme calc
_refine_ls_wR_factor_gt 0.0677
_refine_ls_wR_factor_ref 0.0711
_reflns_number_gt 503
_reflns_number_total 546
_reflns_threshold_expression >2sigma(I)
_cod_data_source_file Mn1p2Ni1p8BO5.cif
_cod_data_source_block a
_cod_original_sg_symbol_H-M Pbam
_cod_database_code 1529379
_cod_database_fobs_code 1529379

loop_
_symmetry_equiv_pos_as_xyz
'x, y, z'
'-x, -y, z'
'-x+1/2, y+1/2, -z'
'x+1/2, -y+1/2, -z'
'-x, -y, -z'
'x, y, -z'
'x-1/2, -y-1/2, z'
'-x-1/2, y-1/2, z'

loop_
_atom_site_label
_atom_site_type_symbol
_atom_site_fract_x
_atom_site_fract_y
_atom_site_fract_z
_atom_site_U_iso_or_equiv
_atom_site_adp_type
_atom_site_occupancy
_atom_site_symmetry_multiplicity
_atom_site_calc_flag
_atom_site_refinement_flags
_atom_site_disorder_assembly
_atom_site_disorder_group
Ni1 Ni -0.00214(5) 0.78052(5) 0.0000 0.0071(3) Uani 0.68(4) 2 d SP . .
Mn1 Mn -0.00214(5) 0.78052(5) 0.0000 0.0071(3) Uani 0.31(4) 2 d SP . .
Ni2 Ni 0.0000 0.5000 0.0000 0.0071(3) Uani 0.69(4) 4 d SP . .
Mn2 Mn 0.0000 0.5000 0.0000 0.0071(3) Uani 0.31(4) 4 d SP . .
Ni3 Ni 0.26000(6) 0.88485(5) -0.5000 0.0069(2) Uani 0.34(4) 2 d SP . .
Mn3 Mn 0.26000(6) 0.88485(5) -0.5000 0.0069(2) Uani 0.66(4) 2 d SP . .
Ni4 Ni 0.0000 1.0000 -0.5000 0.0076(3) Uani 0.69(5) 4 d SP . .
Mn4 Mn 0.0000 1.0000 -0.5000 0.0076(3) Uani 0.31(5) 4 d SP . .
O1 O -0.1066(3) 0.6436(2) 0.0000 0.0129(7) Uani 1 2 d S . .
O2 O 0.1129(3) 0.9209(3) 0.0000 0.0138(7) Uani 1 2 d S . .
O3 O 0.1471(3) 0.7363(2) -0.5000 0.0118(7) Uani 1 2 d S . .
O4 O -0.1264(3) 0.8588(2) -0.5000 0.0105(7) Uani 1 2 d S . .
O5 O 0.1475(3) 0.5421(2) -0.5000 0.0112(7) Uani 1 2 d S . .
B1 B -0.2765(6) 0.8608(4) -0.5000 0.0104(10) Uiso 1 2 d S . .

loop_
_atom_site_aniso_label
_atom_site_aniso_U_11
_atom_site_aniso_U_22
_atom_site_aniso_U_33
_atom_site_aniso_U_23
_atom_site_aniso_U_13
_atom_site_aniso_U_12
Ni1 0.0048(4) 0.0064(4) 0.0101(4) 0.000 0.000 -0.00053(17)
Mn1 0.0048(4) 0.0064(4) 0.0101(4) 0.000 0.000 -0.00053(17)
Ni2 0.0044(4) 0.0071(5) 0.0098(5) 0.000 0.000 0.0006(2)
Mn2 0.0044(4) 0.0071(5) 0.0098(5) 0.000 0.000 0.0006(2)
Ni3 0.0049(3) 0.0071(4) 0.0087(4) 0.000 0.000 -0.0005(2)
Mn3 0.0049(3) 0.0071(4) 0.0087(4) 0.000 0.000 -0.0005(2)
Ni4 0.0072(5) 0.0065(5) 0.0092(5) 0.000 0.000 0.0004(2)
Mn4 0.0072(5) 0.0065(5) 0.0092(5) 0.000 0.000 0.0004(2)
O1 0.0117(16) 0.0098(16) 0.0172(17) 0.000 0.000 -0.0018(10)
O2 0.0106(15) 0.0104(15) 0.0203(16) 0.000 0.000 0.0002(11)
O3 0.0077(14) 0.0126(15) 0.0150(15) 0.000 0.000 0.0016(11)
O4 0.0059(14) 0.0129(16) 0.0126(16) 0.000 0.000 0.0005(10)
O5 0.0068(15) 0.0127(16) 0.0143(15) 0.000 0.000 -0.0033(11)

loop_
_atom_type_symbol
_atom_type_description
_atom_type_scat_dispersion_real
_atom_type_scat_dispersion_imag
_atom_type_scat_source
B B 0.0013 0.0007 'International Tables Vol C Tables 4.2.6.8 and 6.1.1.4'
O O 0.0106 0.0060 'International Tables Vol C Tables 4.2.6.8 and 6.1.1.4'
Mn Mn 0.3368 0.7283 'International Tables Vol C Tables 4.2.6.8 and 6.1.1.4'
Ni Ni 0.3393 1.1124 'International Tables Vol C Tables 4.2.6.8 and 6.1.1.4'

loop_
_geom_angle_atom_site_label_1
_geom_angle_atom_site_label_2
_geom_angle_atom_site_label_3
_geom_angle
_geom_angle_site_symmetry_1
_geom_angle_site_symmetry_3
O1 Ni1 O2 178.19(12) . .
O1 Ni1 O3 95.57(10) . .
O2 Ni1 O3 83.17(10) . .
O1 Ni1 O3 95.56(10) . 1_556
O2 Ni1 O3 83.17(10) . 1_556
O3 Ni1 O3 90.96(11) . 1_556
O1 Ni1 O4 97.43(10) . .
O2 Ni1 O4 83.84(9) . .
O3 Ni1 O4 87.94(8) . .
O3 Ni1 O4 167.00(12) 1_556 .
O1 Ni1 O4 97.43(10) . 1_556
O2 Ni1 O4 83.84(9) . 1_556
O3 Ni1 O4 167.00(12) . 1_556
O3 Ni1 O4 87.94(8) 1_556 1_556
O4 Ni1 O4 90.23(11) . 1_556
O1 Ni1 Mn1 90.0 . 1_556
O2 Ni1 Mn1 90.0 . 1_556
O3 Ni1 Mn1 135.48(5) . 1_556
O3 Ni1 Mn1 44.52(5) 1_556 1_556
O4 Ni1 Mn1 135.11(6) . 1_556
O4 Ni1 Mn1 44.89(6) 1_556 1_556
O1 Ni1 Mn1 90.000(1) . 1_554
O2 Ni1 Mn1 90.000(1) . 1_554
O3 Ni1 Mn1 44.52(5) . 1_554
O3 Ni1 Mn1 135.48(5) 1_556 1_554
O4 Ni1 Mn1 44.88(6) . 1_554
O4 Ni1 Mn1 135.11(6) 1_556 1_554
Mn1 Ni1 Mn1 180.00(3) 1_556 1_554
O1 Ni1 Mn4 139.75(6) . 1_556
O2 Ni1 Mn4 41.47(6) . 1_556
O3 Ni1 Mn4 124.63(8) . 1_556
O3 Ni1 Mn4 82.90(8) 1_556 1_556
O4 Ni1 Mn4 87.07(7) . 1_556
O4 Ni1 Mn4 42.39(8) 1_556 1_556
Mn1 Ni1 Mn4 60.977(6) 1_556 1_556
Mn1 Ni1 Mn4 119.023(6) 1_554 1_556
O1 Ni1 Mn3 137.81(7) . 1_556
O2 Ni1 Mn3 40.94(6) . 1_556
O3 Ni1 Mn3 86.94(7) . 1_556
O3 Ni1 Mn3 42.25(8) 1_556 1_556
O4 Ni1 Mn3 124.76(8) . 1_556
O4 Ni1 Mn3 83.54(7) 1_556 1_556
Mn1 Ni1 Mn3 61.204(7) 1_556 1_556
Mn1 Ni1 Mn3 118.796(7) 1_554 1_556
Mn4 Ni1 Mn3 53.169(12) 1_556 1_556
O1 Ni2 O1 180.0 5_565 .
O1 Ni2 O5 95.57(10) 5_565 5_564
O1 Ni2 O5 84.43(10) . 5_564
O1 Ni2 O5 84.43(10) 5_565 1_556
O1 Ni2 O5 95.57(10) . 1_556
O5 Ni2 O5 180.0 5_564 1_556
O1 Ni2 O5 95.57(10) 5_565 5_565
O1 Ni2 O5 84.43(10) . 5_565
O5 Ni2 O5 91.92(11) 5_564 5_565
O5 Ni2 O5 88.08(11) 1_556 5_565
O1 Ni2 O5 84.42(10) 5_565 .
O1 Ni2 O5 95.58(10) . .
O5 Ni2 O5 88.08(11) 5_564 .
O5 Ni2 O5 91.92(11) 1_556 .
O5 Ni2 O5 180.0 5_565 .
O1 Ni2 Mn2 90.0 5_565 1_554
O1 Ni2 Mn2 90.0 . 1_554
O5 Ni2 Mn2 44.04(5) 5_564 1_554
O5 Ni2 Mn2 135.96(5) 1_556 1_554
O5 Ni2 Mn2 135.96(5) 5_565 1_554
O5 Ni2 Mn2 44.04(5) . 1_554
O1 Ni2 Mn2 90.0 5_565 1_556
O1 Ni2 Mn2 90.0 . 1_556
O5 Ni2 Mn2 135.96(5) 5_564 1_556
O5 Ni2 Mn2 44.04(5) 1_556 1_556
O5 Ni2 Mn2 44.04(5) 5_565 1_556
O5 Ni2 Mn2 135.96(5) . 1_556
Mn2 Ni2 Mn2 180.0 1_554 1_556
O1 Ni2 Mn3 139.85(6) 5_565 7_575
O1 Ni2 Mn3 40.15(6) . 7_575
O5 Ni2 Mn3 44.41(8) 5_564 7_575
O5 Ni2 Mn3 135.59(8) 1_556 7_575
O5 Ni2 Mn3 89.99(7) 5_565 7_575
O5 Ni2 Mn3 90.02(7) . 7_575
Mn2 Ni2 Mn3 60.218(6) 1_554 7_575
Mn2 Ni2 Mn3 119.782(6) 1_556 7_575
O1 Ni2 Mn3 40.15(6) 5_565 3_545
O1 Ni2 Mn3 139.85(6) . 3_545
O5 Ni2 Mn3 135.59(8) 5_564 3_545
O5 Ni2 Mn3 44.41(8) 1_556 3_545
O5 Ni2 Mn3 90.01(7) 5_565 3_545
O5 Ni2 Mn3 89.98(7) . 3_545
Mn2 Ni2 Mn3 119.782(6) 1_554 3_545
Mn2 Ni2 Mn3 60.218(6) 1_556 3_545
Mn3 Ni2 Mn3 180.000(19) 7_575 3_545
O1 Ni2 Mn3 40.15(6) 5_565 3_544
O1 Ni2 Mn3 139.85(6) . 3_544
O5 Ni2 Mn3 90.01(7) 5_564 3_544
O5 Ni2 Mn3 89.99(7) 1_556 3_544
O5 Ni2 Mn3 135.59(8) 5_565 3_544
O5 Ni2 Mn3 44.41(8) . 3_544
Mn2 Ni2 Mn3 60.218(6) 1_554 3_544
Mn2 Ni2 Mn3 119.782(6) 1_556 3_544
Mn3 Ni2 Mn3 120.436(12) 7_575 3_544
Mn3 Ni2 Mn3 59.564(12) 3_545 3_544
O1 Ni2 Mn3 139.85(6) 5_565 7_576
O1 Ni2 Mn3 40.15(6) . 7_576
O5 Ni2 Mn3 89.99(7) 5_564 7_576
O5 Ni2 Mn3 90.01(7) 1_556 7_576
O5 Ni2 Mn3 44.41(8) 5_565 7_576
O5 Ni2 Mn3 135.59(8) . 7_576
Mn2 Ni2 Mn3 119.782(6) 1_554 7_576
Mn2 Ni2 Mn3 60.218(6) 1_556 7_576
Mn3 Ni2 Mn3 59.564(12) 7_575 7_576
Mn3 Ni2 Mn3 120.436(12) 3_545 7_576
Mn3 Ni2 Mn3 180.0 3_544 7_576
O1 Ni3 O1 99.30(14) 7_675 7_674
O1 Ni3 O2 176.56(9) 7_675 1_554
O1 Ni3 O2 83.79(10) 7_674 1_554
O1 Ni3 O2 83.79(10) 7_675 .
O1 Ni3 O2 176.56(9) 7_674 .
O2 Ni3 O2 93.08(12) 1_554 .
O1 Ni3 O3 98.73(9) 7_675 .
O1 Ni3 O3 98.73(9) 7_674 .
O2 Ni3 O3 82.22(10) 1_554 .
O2 Ni3 O3 82.22(10) . .
O1 Ni3 O5 85.02(9) 7_675 3_554
O1 Ni3 O5 85.02(9) 7_674 3_554
O2 Ni3 O5 93.78(10) 1_554 3_554
O2 Ni3 O5 93.78(10) . 3_554
O3 Ni3 O5 174.15(10) . 3_554
O1 Ni3 Ni4 128.77(7) 7_675 .
O1 Ni3 Ni4 128.77(7) 7_674 .
O2 Ni3 Ni4 47.82(6) 1_554 .
O2 Ni3 Ni4 47.82(6) . .
O3 Ni3 Ni4 91.18(8) . .
O5 Ni3 Ni4 82.97(7) 3_554 .
O1 Ni3 Mn3 40.35(7) 7_675 1_556
O1 Ni3 Mn3 139.65(7) 7_674 1_556
O2 Ni3 Mn3 136.54(6) 1_554 1_556
O2 Ni3 Mn3 43.46(6) . 1_556
O3 Ni3 Mn3 90.0 . 1_556
O5 Ni3 Mn3 90.0 3_554 1_556
Ni4 Ni3 Mn3 90.0 . 1_556
O1 Ni3 Mn3 139.65(7) 7_675 1_554
O1 Ni3 Mn3 40.35(7) 7_674 1_554
O2 Ni3 Mn3 43.46(6) 1_554 1_554
O2 Ni3 Mn3 136.54(6) . 1_554
O3 Ni3 Mn3 90.0 . 1_554
O5 Ni3 Mn3 90.0 3_554 1_554
Ni4 Ni3 Mn3 90.0 . 1_554
Mn3 Ni3 Mn3 180.00(4) 1_556 1_554
O1 Ni3 Mn2 41.48(8) 7_675 3
O1 Ni3 Mn2 90.45(8) 7_674 3
O2 Ni3 Mn2 137.45(9) 1_554 3
O2 Ni3 Mn2 90.90(7) . 3
O3 Ni3 Mn2 140.21(5) . 3
O5 Ni3 Mn2 43.68(5) 3_554 3
Ni4 Ni3 Mn2 112.806(18) . 3
Mn3 Ni3 Mn2 60.218(6) 1_556 3
Mn3 Ni3 Mn2 119.781(6) 1_554 3
O1 Ni3 Mn2 90.45(8) 7_675 3_554
O1 Ni3 Mn2 41.48(8) 7_674 3_554
O2 Ni3 Mn2 90.90(7) 1_554 3_554
O2 Ni3 Mn2 137.45(9) . 3_554
O3 Ni3 Mn2 140.21(5) . 3_554
O5 Ni3 Mn2 43.68(5) 3_554 3_554
Ni4 Ni3 Mn2 112.806(18) . 3_554
Mn3 Ni3 Mn2 119.781(6) 1_556 3_554
Mn3 Ni3 Mn2 60.218(6) 1_554 3_554
Mn2 Ni3 Mn2 59.563(12) 3 3_554
O2 Ni4 O2 87.00(12) . 5_575
O2 Ni4 O2 180.0 . 5_574
O2 Ni4 O2 93.00(12) 5_575 5_574
O2 Ni4 O2 93.00(12) . 1_554
O2 Ni4 O2 180.0 5_575 1_554
O2 Ni4 O2 87.00(12) 5_574 1_554
O2 Ni4 O4 96.53(10) . 5_574
O2 Ni4 O4 83.47(10) 5_575 5_574
O2 Ni4 O4 83.47(10) 5_574 5_574
O2 Ni4 O4 96.53(10) 1_554 5_574
O2 Ni4 O4 83.47(10) . .
O2 Ni4 O4 96.53(10) 5_575 .
O2 Ni4 O4 96.53(10) 5_574 .
O2 Ni4 O4 83.47(10) 1_554 .
O4 Ni4 O4 180.0 5_574 .
O2 Ni4 Mn3 132.22(6) . 5_574
O2 Ni4 Mn3 47.78(6) 5_575 5_574
O2 Ni4 Mn3 47.78(6) 5_574 5_574
O2 Ni4 Mn3 132.22(6) 1_554 5_574
O4 Ni4 Mn3 93.01(8) 5_574 5_574
O4 Ni4 Mn3 86.99(8) . 5_574
O2 Ni4 Ni3 132.22(6) . 5_574
O2 Ni4 Ni3 47.78(6) 5_575 5_574
O2 Ni4 Ni3 47.78(6) 5_574 5_574
O2 Ni4 Ni3 132.22(6) 1_554 5_574
O4 Ni4 Ni3 93.01(8) 5_574 5_574
O4 Ni4 Ni3 86.99(8) . 5_574
Mn3 Ni4 Ni3 0.000(11) 5_574 5_574
O2 Ni4 Ni3 47.78(6) . .
O2 Ni4 Ni3 132.22(6) 5_575 .
O2 Ni4 Ni3 132.22(6) 5_574 .
O2 Ni4 Ni3 47.78(6) 1_554 .
O4 Ni4 Ni3 86.99(8) 5_574 .
O4 Ni4 Ni3 93.01(8) . .
Mn3 Ni4 Ni3 180.0 5_574 .
Ni3 Ni4 Ni3 180.0 5_574 .
O2 Ni4 Mn4 43.50(6) . 1_556
O2 Ni4 Mn4 43.50(6) 5_575 1_556
O2 Ni4 Mn4 136.50(6) 5_574 1_556
O2 Ni4 Mn4 136.50(6) 1_554 1_556
O4 Ni4 Mn4 90.0 5_574 1_556
O4 Ni4 Mn4 90.0 . 1_556
Mn3 Ni4 Mn4 90.0 5_574 1_556
Ni3 Ni4 Mn4 90.0 5_574 1_556
Ni3 Ni4 Mn4 90.0 . 1_556
O2 Ni4 Mn4 136.50(6) . 1_554
O2 Ni4 Mn4 136.50(6) 5_575 1_554
O2 Ni4 Mn4 43.50(6) 5_574 1_554
O2 Ni4 Mn4 43.50(6) 1_554 1_554
O4 Ni4 Mn4 90.0 5_574 1_554
O4 Ni4 Mn4 90.0 . 1_554
Mn3 Ni4 Mn4 90.0 5_574 1_554
Ni3 Ni4 Mn4 90.0 5_574 1_554
Ni3 Ni4 Mn4 90.0 . 1_554
Mn4 Ni4 Mn4 180.0 1_556 1_554
Ni1 O1 Mn3 117.56(9) . 7_575
Ni1 O1 Ni3 117.56(9) . 7_575
Mn3 O1 Ni3 0.00(2) 7_575 7_575
Ni1 O1 Mn3 117.56(9) . 7_576
Mn3 O1 Mn3 99.30(14) 7_575 7_576
Ni3 O1 Mn3 99.30(14) 7_575 7_576
Ni1 O1 Ni3 117.56(9) . 7_576
Mn3 O1 Ni3 99.30(14) 7_575 7_576
Ni3 O1 Ni3 99.30(14) 7_575 7_576
Mn3 O1 Ni3 0.00(4) 7_576 7_576
Ni1 O1 Ni2 121.41(16) . .
Mn3 O1 Ni2 98.37(10) 7_575 .
Ni3 O1 Ni2 98.37(10) 7_575 .
Mn3 O1 Ni2 98.37(10) 7_576 .
Ni3 O1 Ni2 98.37(10) 7_576 .
Ni1 O2 Mn3 99.08(12) . 1_556
Ni1 O2 Ni3 99.08(12) . 1_556
Mn3 O2 Ni3 0.00(3) 1_556 1_556
Ni1 O2 Ni3 99.08(12) . .
Mn3 O2 Ni3 93.08(12) 1_556 .
Ni3 O2 Ni3 93.08(12) 1_556 .
Ni1 O2 Mn4 98.08(11) . 1_556
Mn3 O2 Mn4 84.40(3) 1_556 1_556
Ni3 O2 Mn4 84.40(3) 1_556 1_556
Ni3 O2 Mn4 162.84(18) . 1_556
Ni1 O2 Ni4 98.08(11) . .
Mn3 O2 Ni4 162.84(18) 1_556 .
Ni3 O2 Ni4 162.84(18) 1_556 .
Ni3 O2 Ni4 84.40(3) . .
Mn4 O2 Ni4 93.00(12) 1_556 .
Ni1 O2 Ni4 98.08(11) . 1_556
Mn3 O2 Ni4 84.40(3) 1_556 1_556
Ni3 O2 Ni4 84.40(3) 1_556 1_556
Ni3 O2 Ni4 162.84(18) . 1_556
Mn4 O2 Ni4 0.0 1_556 1_556
Ni4 O2 Ni4 93.00(12) . 1_556
B1 O3 Ni3 120.1(3) 7_675 .
B1 O3 Ni1 123.58(15) 7_675 .
Ni3 O3 Ni1 95.50(11) . .
B1 O3 Ni1 123.58(15) 7_675 1_554
Ni3 O3 Ni1 95.50(11) . 1_554
Ni1 O3 Ni1 90.96(11) . 1_554
B1 O3 Mn1 123.58(15) 7_675 1_554
Ni3 O3 Mn1 95.50(11) . 1_554
Ni1 O3 Mn1 90.96(11) . 1_554
Ni1 O3 Mn1 0.00(4) 1_554 1_554
B1 O4 Ni4 122.7(3) . .
B1 O4 Mn1 123.18(15) . 1_554
Ni4 O4 Mn1 94.56(10) . 1_554
B1 O4 Ni1 123.18(15) . 1_554
Ni4 O4 Ni1 94.56(10) . 1_554
Mn1 O4 Ni1 0.00(3) 1_554 1_554
B1 O4 Ni1 123.18(15) . .
Ni4 O4 Ni1 94.56(10) . .
Mn1 O4 Ni1 90.23(11) 1_554 .
Ni1 O4 Ni1 90.23(11) 1_554 .
B1 O5 Mn2 122.80(16) 7_675 1_554
B1 O5 Ni2 122.80(16) 7_675 1_554
Mn2 O5 Ni2 0.0 1_554 1_554
B1 O5 Ni2 122.80(16) 7_675 .
Mn2 O5 Ni2 91.92(11) 1_554 .
Ni2 O5 Ni2 91.92(11) 1_554 .
B1 O5 Ni3 126.1(3) 7_675 3_544
Mn2 O5 Ni3 91.91(10) 1_554 3_544
Ni2 O5 Ni3 91.91(10) 1_554 3_544
Ni2 O5 Ni3 91.91(10) . 3_544
B1 O5 Mn3 126.1(3) 7_675 3_544
Mn2 O5 Mn3 91.91(10) 1_554 3_544
Ni2 O5 Mn3 91.91(10) 1_554 3_544
Ni2 O5 Mn3 91.91(10) . 3_544
Ni3 O5 Mn3 0.000(12) 3_544 3_544
O4 B1 O5 121.3(4) . 7_575
O4 B1 O3 119.3(4) . 7_575
O5 B1 O3 119.3(4) 7_575 7_575

loop_
_geom_bond_atom_site_label_1
_geom_bond_atom_site_label_2
_geom_bond_distance
_geom_bond_site_symmetry_2
Ni1 O1 1.941(3) .
Ni1 O2 2.027(3) .
Ni1 O3 2.1045(19) .
Ni1 O3 2.1045(19) 1_556
Ni1 O4 2.118(2) .
Ni1 O4 2.118(2) 1_556
Ni1 Mn1 3.0010(3) 1_556
Ni1 Mn1 3.0010(3) 1_554
Ni1 Mn4 3.0928(6) 1_556
Ni1 Mn3 3.1150(7) 1_556
Ni2 O1 2.022(3) 5_565
Ni2 O1 2.022(3) .
Ni2 O5 2.0874(19) 5_564
Ni2 O5 2.0874(19) 1_556
Ni2 O5 2.0874(19) 5_565
Ni2 O5 2.0874(19) .
Ni2 Mn2 3.0010(3) 1_554
Ni2 Mn2 3.0010(3) 1_556
Ni2 Mn3 3.0210(5) 7_575
Ni2 Mn3 3.0210(5) 3_545
Ni2 Mn3 3.0210(5) 3_544
Ni2 Mn3 3.0210(5) 7_576
Ni3 O1 1.969(2) 7_675
Ni3 O1 1.969(2) 7_674
Ni3 O2 2.067(2) 1_554
Ni3 O2 2.067(2) .
Ni3 O3 2.104(3) .
Ni3 O5 2.115(3) 3_554
Ni3 Ni4 2.7782(6) .
Ni3 Mn3 3.0010(3) 1_556
Ni3 Mn3 3.0010(3) 1_554
Ni3 Mn2 3.0210(5) 3
Ni3 Mn2 3.0210(5) 3_554
Ni4 O2 2.069(2) .
Ni4 O2 2.069(2) 5_575
Ni4 O2 2.069(2) 5_574
Ni4 O2 2.069(2) 1_554
Ni4 O4 2.092(3) 5_574
Ni4 O4 2.092(3) .
Ni4 Mn3 2.7782(6) 5_574
Ni4 Ni3 2.7782(6) 5_574
Ni4 Mn4 3.0010(3) 1_556
Ni4 Mn4 3.0010(3) 1_554
O1 Mn3 1.969(2) 7_575
O1 Ni3 1.969(2) 7_575
O1 Mn3 1.969(2) 7_576
O1 Ni3 1.969(2) 7_576
O2 Mn3 2.067(2) 1_556
O2 Ni3 2.067(2) 1_556
O2 Mn4 2.069(2) 1_556
O2 Ni4 2.069(2) 1_556
O3 B1 1.387(6) 7_675
O3 Ni1 2.1045(19) 1_554
O3 Mn1 2.1045(19) 1_554
O4 B1 1.379(6) .
O4 Mn1 2.118(2) 1_554
O4 Ni1 2.118(2) 1_554
O5 B1 1.385(5) 7_675
O5 Mn2 2.0874(19) 1_554
O5 Ni2 2.0874(19) 1_554
O5 Ni3 2.115(3) 3_544
O5 Mn3 2.115(3) 3_544
B1 O5 1.385(5) 7_575
B1 O3 1.387(6) 7_575
